data_9008051
loop_
_publ_author_name
'MacGillavry, C. H.'
'Bijvoet, J. M.'

_publ_section_title
;
 Die kristallstruktur der cadmium-und
 quecksilber-diammin-dihalogenide
;
_journal_name_full 'Zeitschrift fur Kristallographie'
_journal_page_first 231
_journal_page_last 245
_journal_volume 94
_journal_year 1936
_chemical_compound_source Synthetic
_chemical_formula_sum 'Cl2 Cu H4 O2'
_chemical_name_mineral Eriochalcite
_space_group_IT_number 53
_symmetry_space_group_name_Hall '-P 2ab 2ab'
_symmetry_space_group_name_H-M 'P b m n'
_cell_angle_alpha 90
_cell_angle_beta 90
_cell_angle_gamma 90
_cell_formula_units_Z 2
_cell_length_a 7.40
_cell_length_b 8.06
_cell_length_c 3.74
_cell_volume 223.069
_database_code_amcsd 0010555
_exptl_crystal_density_diffrn 2.538
_cod_original_formula_sum 'Cu Cl2 (O2 H4)'
_cod_database_code 9008051

loop_
_space_group_symop_operation_xyz
x,y,z
1/2+x,1/2+y,-z
1/2-x,1/2-y,z
x,-y,z
-x,y,-z
1/2-x,1/2+y,z
1/2+x,1/2-y,-z
-x,-y,-z

loop_
_atom_site_label
_atom_site_fract_x
_atom_site_fract_y
_atom_site_fract_z
_atom_site_type_symbol
_atom_site_attached_hydrogens
Cu 0.00000 0.00000 0.00000 Cu 0
Cl 0.23900 0.00000 0.37800 Cl 0
Wat 0.00000 0.25000 0.00000 O 2

loop_
_cod_changelog_entry_id
_cod_changelog_entry_author
_cod_changelog_entry_date
_cod_changelog_entry_text
1
;cod-tools version 3.8.0
Id: cif_guess_AMCSD_atom_types 9574 2023-05-10 09:00:05Z saulius
;
2023-05-10T18:51:09+03:00
;Derived atom types and hydrogen counts
from atom names that follow the AMCSD naming convention
(Wat == water, O-H == hydroxyl).
;

loop_
_cod_related_entry_id
_cod_related_entry_database
_cod_related_entry_code
1 AMCSD 0010555

_cod_duplicate_entry 1010979
